data_7222151
loop_
_publ_author_name
'Maity, Tanmoy'
'Saha, Debraj'
'Bhunia, Susmita'
'Brandao, Paula'
'Das, Soma'
'Koner, Subratanath'

_publ_section_title
;
 A family of ligand and anion dependent structurally diverse Cu(II)
 Schiff-base complexes and their catalytic efficacy in O-arylation
 reaction in ethanolic medium
;
_journal_name_full 'RSC Adv.'
_journal_paper_doi 10.1039/C5RA14758A
_journal_year 2015
_chemical_formula_sum 'C30 H56 Cl4 Cu2 N6 O25'
_chemical_formula_weight 1169.68
_chemical_name_systematic
;
 ?
;
_space_group_crystal_system triclinic
_space_group_IT_number 2
_space_group_name_Hall '-P 1'
_space_group_name_H-M_alt 'P -1'
_symmetry_space_group_name_Hall '-P 1'
_symmetry_space_group_name_H-M 'P -1'
_atom_sites_solution_hydrogens mixed
_audit_creation_method SHELXL-2013
_audit_update_record
;
2014-06-28 deposited with the CCDC.
2015-09-14 downloaded from the CCDC.
;
_cell_angle_alpha 86.723(2)
_cell_angle_beta 89.312(2)
_cell_angle_gamma 83.934(2)
_cell_formula_units_Z 2
_cell_length_a 9.1817(4)
_cell_length_b 11.7822(5)
_cell_length_c 22.0042(10)
_cell_measurement_reflns_used 312
_cell_measurement_temperature 180(2)
_cell_measurement_theta_max 51.70
_cell_measurement_theta_min 2.88
_cell_volume 2363.19(18)
_computing_structure_refinement 'SHELXL-2013 (Sheldrick, 2013)'
_diffrn_ambient_temperature 180(2)
_diffrn_measured_fraction_theta_full 0.994
_diffrn_measured_fraction_theta_max 0.983
_diffrn_measurement_device_type CCD
_diffrn_measurement_method 'omega and phi scans'
_diffrn_radiation_type MoK\a
_diffrn_radiation_wavelength 0.71073
_diffrn_reflns_av_R_equivalents 0.0324
_diffrn_reflns_av_unetI/netI 0.0487
_diffrn_reflns_laue_measured_fraction_full 0.994
_diffrn_reflns_laue_measured_fraction_max 0.983
_diffrn_reflns_limit_h_max 12
_diffrn_reflns_limit_h_min -12
_diffrn_reflns_limit_k_max 16
_diffrn_reflns_limit_k_min -16
_diffrn_reflns_limit_l_max 28
_diffrn_reflns_limit_l_min -30
_diffrn_reflns_number 33459
_diffrn_reflns_point_group_measured_fraction_full 0.994
_diffrn_reflns_point_group_measured_fraction_max 0.983
_diffrn_reflns_theta_full 25.242
_diffrn_reflns_theta_max 29.197
_diffrn_reflns_theta_min 1.854
_diffrn_source 'fine-focus sealed tube'
_exptl_absorpt_coefficient_mu 1.217
_exptl_absorpt_correction_type multi-scan
_exptl_crystal_colour Green
_exptl_crystal_density_diffrn 1.644
_exptl_crystal_description Block
_exptl_crystal_F_000 1208
_exptl_crystal_size_max 0.220
_exptl_crystal_size_mid 0.180
_exptl_crystal_size_min 0.060
_exptl_transmission_factor_max 0.7457
_exptl_transmission_factor_min 0.6495
_refine_diff_density_max 0.775
_refine_diff_density_min -0.801
_refine_diff_density_rms 0.076
_refine_ls_extinction_method none
_refine_ls_goodness_of_fit_ref 1.028
_refine_ls_hydrogen_treatment mixed
_refine_ls_matrix_type full
_refine_ls_number_parameters 729
_refine_ls_number_reflns 12608
_refine_ls_number_restraints 2
_refine_ls_restrained_S_all 1.027
_refine_ls_R_factor_all 0.0843
_refine_ls_R_factor_gt 0.0492
_refine_ls_shift/su_max 0.001
_refine_ls_shift/su_mean 0.000
_refine_ls_structure_factor_coef Fsqd
_refine_ls_weighting_details 'w=1/[\s^2^(Fo^2^)+(0.0590P)^2^+1.5291P] where P=(Fo^2^+2Fc^2^)/3'
_refine_ls_weighting_scheme calc
_refine_ls_wR_factor_gt 0.1168
_refine_ls_wR_factor_ref 0.1329
_reflns_Friedel_coverage 0.000
_reflns_number_gt 8436
_reflns_number_total 12608
_reflns_threshold_expression 'I > 2\s(I)'
_cod_data_source_file c5ra14758a2.cif
_cod_data_source_block f
_cod_database_code 7222151
_shelx_space_group_comment
;
The symmetry employed for this shelxl refinement is uniquely defined
by the following loop, which should always be used as a source of
symmetry information in preference to the above space-group names.
They are only intended as comments.
;
_shelx_estimated_absorpt_t_min 0.776
_shelx_estimated_absorpt_t_max 0.931
_shelxl_version_number 2013-4

loop_
_space_group_symop_operation_xyz
'x, y, z'
'-x, -y, -z'

loop_
_atom_site_label
_atom_site_type_symbol
_atom_site_fract_x
_atom_site_fract_y
_atom_site_fract_z
_atom_site_U_iso_or_equiv
_atom_site_adp_type
_atom_site_occupancy
_atom_site_site_symmetry_order
_atom_site_calc_flag
_atom_site_refinement_flags_posn
_atom_site_refinement_flags_adp
_atom_site_refinement_flags_occupancy
_atom_site_disorder_assembly
_atom_site_disorder_group
Cu1 Cu 0.92011(4) 0.41732(3) 0.27257(2) 0.03345(10) Uani 1 1 d . . . . .
Cu2 Cu 0.94411(4) 0.16648(3) 0.21921(2) 0.03577(10) Uani 1 1 d . . . . .
O1 O 1.0513(2) 0.30197(15) 0.22972(8) 0.0349(4) Uani 1 1 d . . . . .
C2 C 1.1576(4) 0.3264(2) 0.19071(13) 0.0371(7) Uani 1 1 d . . . . .
C3 C 1.2147(4) 0.2447(3) 0.14938(13) 0.0434(7) Uani 1 1 d . . . . .
C4 C 1.3320(4) 0.2653(3) 0.11178(15) 0.0540(9) Uani 1 1 d . . . . .
H4 H 1.3707 0.2084 0.0853 0.065 Uiso 1 1 calc R U . . .
C5 C 1.3938(5) 0.3674(3) 0.11209(17) 0.0583(10) Uani 1 1 d . . . . .
H5 H 1.4746 0.3803 0.0862 0.070 Uiso 1 1 calc R U . . .
C6 C 1.3380(4) 0.4492(3) 0.14984(16) 0.0531(9) Uani 1 1 d . . . . .
H6 H 1.3794 0.5198 0.1494 0.064 Uiso 1 1 calc R U . . .
C7 C 1.2207(4) 0.4310(3) 0.18935(14) 0.0420(7) Uani 1 1 d . . . . .
O8 O 1.1476(3) 0.14628(18) 0.15138(9) 0.0480(6) Uani 1 1 d . . . . .
C9 C 1.1849(5) 0.0664(3) 0.10437(17) 0.0656(11) Uani 1 1 d . . . . .
H9A H 1.1552 -0.0095 0.1177 0.079 Uiso 1 1 calc R U . A 1
H9B H 1.2922 0.0582 0.0976 0.079 Uiso 1 1 calc R U . A 1
C10A C 1.1088(9) 0.1084(7) 0.0461(3) 0.081(3) Uani 0.594(8) 1 d . . P B 1
H10A H 1.0067 0.1359 0.0548 0.097 Uiso 0.594(8) 1 calc R U P B 1
H10B H 1.1118 0.0456 0.0185 0.097 Uiso 0.594(8) 1 calc R U P B 1
H10C H 1.1583 0.1709 0.0268 0.097 Uiso 0.594(8) 1 calc R U P B 1
C10B C 1.1048(9) -0.0289(8) 0.1063(4) 0.052(3) Uani 0.406(8) 1 d . . P B 2
H10D H 1.1220 -0.0728 0.1452 0.063 Uiso 0.406(8) 1 calc R U P B 2
H10E H 1.1364 -0.0772 0.0728 0.063 Uiso 0.406(8) 1 calc R U P B 2
H10F H 1.0002 -0.0031 0.1022 0.063 Uiso 0.406(8) 1 calc R U P B 2
C11 C 1.1713(4) 0.5229(2) 0.22782(14) 0.0418(7) Uani 1 1 d . . . . .
H11 H 1.2269 0.5867 0.2264 0.050 Uiso 1 1 calc R U . . .
N12 N 1.0615(3) 0.52699(19) 0.26317(11) 0.0372(6) Uani 1 1 d . . . . .
C13 C 1.0291(4) 0.6250(2) 0.30092(16) 0.0476(8) Uani 1 1 d . . . . .
H13A H 1.0648 0.6941 0.2807 0.057 Uiso 1 1 calc R U . . .
H13B H 1.0780 0.6098 0.3408 0.057 Uiso 1 1 calc R U . . .
C14 C 0.8658(4) 0.6429(2) 0.30951(16) 0.0448(8) Uani 1 1 d . . . . .
H14A H 0.8406 0.7002 0.3401 0.054 Uiso 1 1 calc R U . . .
H14B H 0.8184 0.6715 0.2706 0.054 Uiso 1 1 calc R U . . .
N15 N 0.8123(3) 0.53104(18) 0.33051(11) 0.0346(5) Uani 1 1 d . . . . .
C16 C 0.6489(3) 0.5372(3) 0.32592(15) 0.0425(7) Uani 1 1 d . . . . .
H16A H 0.6183 0.4598 0.3349 0.051 Uiso 1 1 calc R U . . .
H16B H 0.6197 0.5616 0.2836 0.051 Uiso 1 1 calc R U . . .
C17 C 0.5691(4) 0.6187(3) 0.36882(16) 0.0476(8) Uani 1 1 d . . . . .
H17A H 0.5919 0.6977 0.3580 0.057 Uiso 1 1 calc R U . . .
H17B H 0.4621 0.6168 0.3650 0.057 Uiso 1 1 calc R U . . .
N18 N 0.6150(3) 0.5853(2) 0.43297(12) 0.0433(6) Uani 1 1 d . . . . .
H18A H 0.5680 0.6425 0.4603 0.052 Uiso 1 1 calc R U . . .
H18B H 0.5806 0.5105 0.4452 0.052 Uiso 1 1 calc R U . . .
C19 C 0.7770(3) 0.5774(2) 0.44042(14) 0.0394(7) Uani 1 1 d . . . . .
H19A H 0.8034 0.5485 0.4824 0.047 Uiso 1 1 calc R U . . .
H19B H 0.8107 0.6542 0.4336 0.047 Uiso 1 1 calc R U . . .
C20 C 0.8513(3) 0.4975(2) 0.39536(13) 0.0352(6) Uani 1 1 d . . . . .
H20A H 0.9587 0.4952 0.3999 0.042 Uiso 1 1 calc R U . . .
H20B H 0.8241 0.4194 0.4053 0.042 Uiso 1 1 calc R U . . .
O21 O 0.8344(3) 0.25475(19) 0.15538(10) 0.0506(6) Uani 1 1 d . . . . .
C22 C 0.7666(4) 0.2110(3) 0.11114(14) 0.0480(8) Uani 1 1 d . . . . .
C23 C 0.7369(5) 0.2800(4) 0.05657(16) 0.0653(11) Uani 1 1 d . . . . .
C24 C 0.6693(5) 0.2373(5) 0.00812(16) 0.0740(13) Uani 1 1 d . . . . .
H24 H 0.6514 0.2838 -0.0283 0.089 Uiso 1 1 calc R U . . .
C25 C 0.6276(4) 0.1276(5) 0.01225(18) 0.0735(14) Uani 1 1 d . . . . .
H25 H 0.5822 0.0991 -0.0215 0.088 Uiso 1 1 calc R U . . .
C26 C 0.6507(4) 0.0613(4) 0.06357(18) 0.0633(11) Uani 1 1 d . . . . .
H26 H 0.6184 -0.0128 0.0662 0.076 Uiso 1 1 calc R U . . .
C27 C 0.7229(4) 0.1003(3) 0.11436(15) 0.0470(8) Uani 1 1 d . . . . .
O28 O 0.7748(4) 0.3879(3) 0.05973(14) 0.1008(13) Uani 1 1 d . . . . .
C29A C 0.7165(17) 0.4896(11) 0.0171(4) 0.079(4) Uani 0.526(16) 1 d . . P C 1
H29A H 0.7625 0.4814 -0.0235 0.095 Uiso 0.526(16) 1 calc R U P C 1
H29B H 0.6095 0.4894 0.0124 0.095 Uiso 0.526(16) 1 calc R U P C 1
C30A C 0.748(2) 0.6029(12) 0.0411(6) 0.120(6) Uani 0.526(16) 1 d . . P C 1
H30A H 0.6764 0.6246 0.0729 0.144 Uiso 0.526(16) 1 calc R U P C 1
H30B H 0.7407 0.6619 0.0077 0.144 Uiso 0.526(16) 1 calc R U P C 1
H30C H 0.8468 0.5952 0.0581 0.144 Uiso 0.526(16) 1 calc R U P C 1
C29B C 0.8010(19) 0.4338(13) -0.0038(6) 0.085(4) Uani 0.474(16) 1 d . . P C 2
H29C H 0.8716 0.3815 -0.0259 0.102 Uiso 0.474(16) 1 calc R U P C 2
H29D H 0.7088 0.4488 -0.0271 0.102 Uiso 0.474(16) 1 calc R U P C 2
C30B C 0.863(2) 0.5413(14) 0.0084(8) 0.125(8) Uani 0.474(16) 1 d . . P C 2
H30D H 0.7949 0.5874 0.0341 0.150 Uiso 0.474(16) 1 calc R U P C 2
H30E H 0.8783 0.5843 -0.0301 0.150 Uiso 0.474(16) 1 calc R U P C 2
H30F H 0.9568 0.5233 0.0294 0.150 Uiso 0.474(16) 1 calc R U P C 2
C31 C 0.7471(4) 0.0246(3) 0.16762(16) 0.0487(8) Uani 1 1 d . . . . .
H31 H 0.7003 -0.0437 0.1695 0.058 Uiso 1 1 calc R U . . .
N32 N 0.8271(3) 0.0419(2) 0.21284(12) 0.0409(6) Uani 1 1 d . . . . .
C33 C 0.8437(4) -0.0399(3) 0.26487(18) 0.0546(9) Uani 1 1 d . . . . .
H33A H 0.8123 -0.1141 0.2543 0.065 Uiso 1 1 calc R U . . .
H33B H 0.7831 -0.0115 0.2994 0.065 Uiso 1 1 calc R U . . .
C34 C 1.0046(4) -0.0540(2) 0.28180(16) 0.0445(8) Uani 1 1 d . . . . .
H34A H 1.0189 -0.1016 0.3203 0.053 Uiso 1 1 calc R U . . .
H34B H 1.0630 -0.0930 0.2495 0.053 Uiso 1 1 calc R U . . .
N35 N 1.0546(3) 0.06112(18) 0.28932(10) 0.0341(5) Uani 1 1 d . . . . .
C36 C 1.0163(4) 0.1031(3) 0.35064(13) 0.0442(8) Uani 1 1 d . . . . .
H36A H 0.9094 0.1027 0.3571 0.053 Uiso 1 1 calc R U . . .
H36B H 1.0390 0.1833 0.3515 0.053 Uiso 1 1 calc R U . . .
C37 C 1.0958(4) 0.0334(3) 0.40302(15) 0.0511(9) Uani 1 1 d . . . . .
H37A H 1.0713 0.0704 0.4416 0.061 Uiso 1 1 calc R U . . .
H37B H 1.0627 -0.0440 0.4064 0.061 Uiso 1 1 calc R U . . .
N38 N 1.2575(3) 0.0238(2) 0.39317(12) 0.0503(7) Uani 1 1 d . . . . .
H38A H 1.3054 -0.0301 0.4248 0.060 Uiso 1 1 calc R U . . .
H38B H 1.2927 0.0995 0.3977 0.060 Uiso 1 1 calc R U . . .
C39 C 1.3010(4) -0.0165(3) 0.33188(14) 0.0472(8) Uani 1 1 d . . . . .
H39A H 1.2809 -0.0970 0.3295 0.057 Uiso 1 1 calc R U . . .
H39B H 1.4073 -0.0129 0.3256 0.057 Uiso 1 1 calc R U . . .
C40 C 1.2168(4) 0.0570(3) 0.28251(14) 0.0417(7) Uani 1 1 d . . . . .
H40A H 1.2450 0.1357 0.2828 0.050 Uiso 1 1 calc R U . . .
H40B H 1.2456 0.0270 0.2425 0.050 Uiso 1 1 calc R U . . .
O41 O 0.7956(2) 0.29237(16) 0.28918(10) 0.0346(5) Uani 1 1 d . . . . .
H41A H 0.713(4) 0.299(3) 0.2677(15) 0.042 Uiso 1 1 d . U . . .
H41B H 0.771(4) 0.282(3) 0.3231(16) 0.042 Uiso 1 1 d . U . . .
O42 O 0.7882(4) 0.4753(2) 0.18978(13) 0.0623(8) Uani 1 1 d . . . . .
H42A H 0.739(5) 0.516(4) 0.180(2) 0.075 Uiso 1 1 d . U . . .
H42B H 0.795(5) 0.434(4) 0.164(2) 0.075 Uiso 1 1 d . U . . .
Cl10 Cl 0.19814(9) 0.70596(6) 0.46043(4) 0.04329(19) Uani 1 1 d . . . . .
O101 O 0.3301(3) 0.64420(19) 0.48608(12) 0.0519(6) Uani 1 1 d . . . . .
O102 O 0.1520(4) 0.7987(2) 0.49700(15) 0.0919(11) Uani 1 1 d . . . . .
O103 O 0.0885(3) 0.6308(2) 0.45917(13) 0.0662(7) Uani 1 1 d . . . . .
O104 O 0.2268(3) 0.7483(3) 0.39961(13) 0.0767(8) Uani 1 1 d . . . . .
Cl20 Cl 1.32237(9) 0.35259(7) 0.38199(4) 0.0476(2) Uani 1 1 d . . . . .
O201 O 1.3982(3) 0.3945(2) 0.43120(11) 0.0604(7) Uani 1 1 d . . . . .
O202 O 1.3506(4) 0.4201(3) 0.32757(13) 0.0835(9) Uani 1 1 d . . . . .
O203 O 1.3825(3) 0.2369(2) 0.37191(15) 0.0739(9) Uani 1 1 d . . . . .
O204 O 1.1702(3) 0.3537(2) 0.39354(15) 0.0751(8) Uani 1 1 d . . . . .
Cl30 Cl 0.33436(10) 1.08944(6) 0.56022(4) 0.0526(2) Uani 0.538(11) 1 d . . P D 1
O301 O 0.2227(4) 1.1338(3) 0.60034(17) 0.1042(13) Uani 0.538(11) 1 d . . P D 1
O302 O 0.295(2) 1.0009(9) 0.5250(6) 0.114(5) Uani 0.538(11) 1 d . . P D 1
O303 O 0.4444(11) 1.0548(17) 0.5920(5) 0.176(8) Uani 0.538(11) 1 d . . P D 1
O304 O 0.3519(10) 1.1799(4) 0.5109(4) 0.096(4) Uani 0.538(11) 1 d . . P D 1
Cl31 Cl 0.33436(10) 1.08944(6) 0.56022(4) 0.0526(2) Uani 0.462(11) 1 d . . P D 2
O305 O 0.2227(4) 1.1338(3) 0.60034(17) 0.1042(13) Uani 0.462(11) 1 d . . P D 2
O306 O 0.4112(14) 0.9867(6) 0.5926(8) 0.138(6) Uani 0.462(11) 1 d . . P D 2
O307 O 0.4551(8) 1.1617(5) 0.5547(4) 0.063(3) Uani 0.462(11) 1 d . . P D 2
O308 O 0.2731(19) 1.0566(18) 0.5129(7) 0.137(8) Uani 0.462(11) 1 d . . P D 2
Cl40 Cl 1.45697(13) 0.78018(10) 0.19247(5) 0.0699(3) Uani 0.574(7) 1 d . . P E 1
O401 O 1.3084(8) 0.7807(6) 0.2098(5) 0.118(4) Uani 0.574(7) 1 d . . P E 1
O402 O 1.5508(8) 0.8110(6) 0.2408(3) 0.098(3) Uani 0.574(7) 1 d . . P E 1
O403 O 1.5215(8) 0.6596(5) 0.1847(4) 0.115(3) Uani 0.574(7) 1 d . . P E 1
O404 O 1.4828(8) 0.8389(8) 0.1397(3) 0.110(3) Uani 0.574(7) 1 d . . P E 1
Cl41 Cl 1.45697(13) 0.78018(10) 0.19247(5) 0.0699(3) Uani 0.426(7) 1 d . . P E 2
O405 O 1.4478(9) 0.9020(7) 0.1955(6) 0.116(5) Uani 0.426(7) 1 d . . P E 2
O406 O 1.428(2) 0.7241(11) 0.2399(5) 0.161(7) Uani 0.426(7) 1 d . . P E 2
O407 O 1.566(4) 0.7461(16) 0.1679(15) 0.42(3) Uani 0.426(7) 1 d . . P E 2
O408 O 1.366(4) 0.7474(16) 0.1500(9) 0.320(18) Uani 0.426(7) 1 d . . P E 2
O100 O 0.6932(3) 0.2254(2) 0.39291(12) 0.0568(6) Uani 1 1 d D . . . .
H10G H 0.736(4) 0.205(3) 0.4252(10) 0.068 Uiso 1 1 d D U . . .
H10H H 0.6044(14) 0.220(4) 0.3955(19) 0.068 Uiso 1 1 d D U . . .
O200 O 0.5386(3) 0.2639(3) 0.24436(12) 0.0699(8) Uani 1 1 d . . . . .
O300 O 1.0589(17) -0.2181(13) 0.0998(7) 0.214(6) Uani 0.5 1 d . . P . .
O400 O 0.8153(13) 0.6918(8) 0.1481(5) 0.153(4) Uani 0.5 1 d . . P . .

loop_
_atom_site_aniso_label
_atom_site_aniso_U_11
_atom_site_aniso_U_22
_atom_site_aniso_U_33
_atom_site_aniso_U_23
_atom_site_aniso_U_13
_atom_site_aniso_U_12
Cu1 0.0457(2) 0.02046(16) 0.03515(19) 0.00107(13) -0.00628(16) -0.00858(14)
Cu2 0.0556(2) 0.02556(17) 0.02791(18) -0.00076(13) -0.01016(16) -0.01167(15)
O1 0.0521(13) 0.0256(9) 0.0280(10) 0.0023(7) -0.0025(9) -0.0102(8)
C2 0.0525(19) 0.0309(14) 0.0271(14) 0.0062(11) -0.0061(13) -0.0043(13)
C3 0.065(2) 0.0363(16) 0.0289(15) 0.0032(12) -0.0034(15) -0.0051(14)
C4 0.078(3) 0.051(2) 0.0309(16) -0.0003(14) 0.0036(17) 0.0017(18)
C5 0.069(3) 0.057(2) 0.047(2) 0.0086(17) 0.0150(19) -0.0078(19)
C6 0.066(2) 0.0486(19) 0.0453(19) 0.0099(16) 0.0064(18) -0.0141(17)
C7 0.053(2) 0.0382(16) 0.0346(16) 0.0060(13) -0.0024(14) -0.0096(14)
O8 0.0763(17) 0.0360(11) 0.0326(11) -0.0046(9) -0.0009(11) -0.0080(11)
C9 0.104(3) 0.046(2) 0.047(2) -0.0191(16) 0.002(2) -0.003(2)
C10A 0.098(6) 0.099(6) 0.048(4) -0.032(4) 0.013(4) -0.007(5)
C10B 0.044(5) 0.057(5) 0.059(6) -0.031(4) 0.000(4) -0.008(4)
C11 0.055(2) 0.0318(15) 0.0402(17) 0.0054(12) -0.0040(15) -0.0156(14)
N12 0.0473(15) 0.0254(11) 0.0399(14) 0.0006(10) -0.0039(12) -0.0092(10)
C13 0.067(2) 0.0245(14) 0.054(2) -0.0056(13) 0.0046(17) -0.0190(14)
C14 0.065(2) 0.0180(12) 0.0515(19) 0.0043(12) 0.0040(16) -0.0068(13)
N15 0.0440(14) 0.0217(11) 0.0386(13) 0.0021(9) -0.0065(11) -0.0071(10)
C16 0.0449(18) 0.0352(15) 0.0468(18) -0.0005(13) -0.0124(15) -0.0004(13)
C17 0.0442(19) 0.0370(16) 0.060(2) 0.0003(15) -0.0112(16) 0.0025(14)
N18 0.0487(16) 0.0316(13) 0.0501(16) -0.0035(11) 0.0014(13) -0.0053(11)
C19 0.0507(19) 0.0265(13) 0.0414(17) -0.0013(12) -0.0044(14) -0.0060(12)
C20 0.0431(17) 0.0214(12) 0.0407(16) 0.0026(11) -0.0071(13) -0.0034(11)
O21 0.0755(17) 0.0445(12) 0.0341(11) 0.0043(9) -0.0231(11) -0.0170(11)
C22 0.053(2) 0.065(2) 0.0271(15) -0.0054(14) -0.0066(14) -0.0096(16)
C23 0.063(3) 0.104(3) 0.0323(18) 0.0064(19) -0.0120(17) -0.026(2)
C24 0.060(3) 0.138(4) 0.0249(17) -0.002(2) -0.0052(17) -0.012(3)
C25 0.049(2) 0.131(4) 0.043(2) -0.041(2) -0.0107(18) -0.002(2)
C26 0.048(2) 0.085(3) 0.060(2) -0.038(2) -0.0130(19) -0.0049(19)
C27 0.0427(19) 0.058(2) 0.0431(18) -0.0203(16) -0.0038(15) -0.0072(15)
O28 0.131(3) 0.115(3) 0.0607(19) 0.0515(19) -0.0493(19) -0.060(2)
C29A 0.106(9) 0.088(8) 0.041(5) 0.025(5) -0.010(5) -0.019(7)
C30A 0.193(16) 0.093(9) 0.073(8) 0.045(7) -0.041(9) -0.028(10)
C29B 0.105(10) 0.086(9) 0.060(7) 0.032(6) -0.014(7) -0.016(7)
C30B 0.185(18) 0.091(11) 0.101(11) 0.054(9) -0.036(12) -0.057(12)
C31 0.048(2) 0.0409(17) 0.061(2) -0.0174(15) -0.0065(17) -0.0116(14)
N32 0.0501(16) 0.0295(12) 0.0448(15) -0.0065(11) -0.0055(12) -0.0091(11)
C33 0.065(2) 0.0325(16) 0.068(2) 0.0085(16) -0.0127(19) -0.0189(15)
C34 0.059(2) 0.0210(13) 0.0544(19) 0.0008(13) -0.0081(16) -0.0084(13)
N35 0.0500(15) 0.0219(10) 0.0313(12) -0.0006(9) -0.0041(11) -0.0083(10)
C36 0.065(2) 0.0343(15) 0.0314(15) 0.0002(12) -0.0066(15) 0.0056(14)
C37 0.064(2) 0.051(2) 0.0332(16) 0.0048(14) -0.0006(16) 0.0090(17)
N38 0.065(2) 0.0498(16) 0.0341(14) 0.0065(12) -0.0116(13) -0.0005(14)
C39 0.051(2) 0.0516(19) 0.0381(17) 0.0054(14) -0.0025(15) -0.0044(15)
C40 0.0499(19) 0.0443(17) 0.0311(15) 0.0061(13) -0.0045(14) -0.0101(14)
O41 0.0460(13) 0.0265(9) 0.0324(11) 0.0020(8) -0.0082(10) -0.0097(9)
O42 0.088(2) 0.0514(17) 0.0450(15) 0.0062(12) -0.0233(15) -0.0009(14)
Cl10 0.0518(5) 0.0278(3) 0.0506(4) 0.0001(3) -0.0135(4) -0.0053(3)
O101 0.0462(14) 0.0385(12) 0.0692(16) 0.0098(11) -0.0098(12) -0.0021(10)
O102 0.121(3) 0.0541(17) 0.096(2) -0.0358(15) -0.055(2) 0.0379(16)
O103 0.0652(17) 0.0592(16) 0.0772(18) 0.0093(14) -0.0252(14) -0.0248(13)
O104 0.086(2) 0.0714(19) 0.0697(19) 0.0303(15) -0.0065(16) -0.0125(16)
Cl20 0.0475(5) 0.0463(4) 0.0494(5) -0.0106(4) -0.0101(4) -0.0020(3)
O201 0.0846(19) 0.0540(14) 0.0470(14) -0.0125(11) -0.0124(13) -0.0223(13)
O202 0.088(2) 0.108(3) 0.0573(17) 0.0185(17) -0.0250(16) -0.0324(19)
O203 0.0557(16) 0.0529(15) 0.117(2) -0.0414(16) -0.0054(16) -0.0038(12)
O204 0.0501(16) 0.0673(18) 0.108(2) -0.0147(17) 0.0061(16) -0.0013(13)
Cl30 0.0633(6) 0.0313(4) 0.0642(6) -0.0130(4) 0.0026(5) -0.0047(3)
O301 0.143(3) 0.0515(17) 0.115(3) 0.0023(18) 0.071(2) -0.0045(18)
O302 0.216(16) 0.082(6) 0.053(5) 0.001(4) -0.034(6) -0.055(8)
O303 0.075(6) 0.33(2) 0.113(8) -0.057(12) -0.074(6) 0.040(11)
O304 0.152(8) 0.037(3) 0.095(6) 0.012(3) 0.057(6) -0.001(3)
Cl31 0.0633(6) 0.0313(4) 0.0642(6) -0.0130(4) 0.0026(5) -0.0047(3)
O305 0.143(3) 0.0515(17) 0.115(3) 0.0023(18) 0.071(2) -0.0045(18)
O306 0.096(8) 0.034(4) 0.280(17) 0.015(6) -0.076(8) 0.006(4)
O307 0.084(5) 0.036(3) 0.072(5) -0.010(3) 0.010(4) -0.017(3)
O308 0.110(8) 0.25(2) 0.056(8) -0.061(11) -0.047(6) -0.006(13)
Cl40 0.0851(8) 0.0697(6) 0.0620(6) -0.0101(5) 0.0041(6) -0.0373(6)
O401 0.082(5) 0.081(5) 0.204(10) -0.055(6) 0.069(6) -0.050(4)
O402 0.115(5) 0.115(5) 0.071(4) 0.002(3) -0.032(3) -0.049(4)
O403 0.114(6) 0.058(4) 0.171(8) -0.017(4) -0.049(5) 0.011(4)
O404 0.115(5) 0.140(7) 0.079(5) 0.069(5) -0.050(4) -0.065(5)
Cl41 0.0851(8) 0.0697(6) 0.0620(6) -0.0101(5) 0.0041(6) -0.0373(6)
O405 0.078(6) 0.072(6) 0.201(13) -0.010(6) 0.030(7) -0.023(4)
O406 0.283(19) 0.123(10) 0.078(7) 0.044(7) -0.040(9) -0.053(12)
O407 0.61(5) 0.135(14) 0.55(4) -0.16(2) 0.51(4) -0.17(2)
O408 0.63(4) 0.198(17) 0.167(14) 0.099(13) -0.26(2) -0.25(2)
O100 0.0553(16) 0.0685(17) 0.0453(14) 0.0122(12) -0.0053(13) -0.0080(14)
O200 0.0568(17) 0.105(2) 0.0518(15) -0.0134(15) -0.0128(13) -0.0179(15)
O300 0.210(14) 0.189(13) 0.246(15) -0.027(11) -0.009(11) -0.020(10)
O400 0.187(10) 0.104(7) 0.161(9) 0.007(6) 0.005(8) 0.002(6)

loop_
_atom_type_symbol
_atom_type_description
_atom_type_scat_dispersion_real
_atom_type_scat_dispersion_imag
_atom_type_scat_source
C C 0.0033 0.0016 'International Tables Vol C Tables 4.2.6.8 and 6.1.1.4'
H H 0.0000 0.0000 'International Tables Vol C Tables 4.2.6.8 and 6.1.1.4'
N N 0.0061 0.0033 'International Tables Vol C Tables 4.2.6.8 and 6.1.1.4'
O O 0.0106 0.0060 'International Tables Vol C Tables 4.2.6.8 and 6.1.1.4'
Cl Cl 0.1484 0.1585 'International Tables Vol C Tables 4.2.6.8 and 6.1.1.4'
Cu Cu 0.3201 1.2651 'International Tables Vol C Tables 4.2.6.8 and 6.1.1.4'

loop_
_geom_angle_atom_site_label_1
_geom_angle_atom_site_label_2
_geom_angle_atom_site_label_3
_geom_angle
N12 Cu1 O41 172.15(10)
N12 Cu1 O1 91.35(9)
O41 Cu1 O1 85.24(8)
N12 Cu1 N15 85.24(10)
O41 Cu1 N15 96.80(9)
O1 Cu1 N15 169.04(9)
N12 Cu1 O42 97.38(11)
O41 Cu1 O42 89.92(11)
O1 Cu1 O42 94.08(10)
N15 Cu1 O42 96.69(11)
N32 Cu2 O21 91.24(10)
N32 Cu2 O1 175.16(10)
O21 Cu2 O1 87.77(9)
N32 Cu2 N35 84.96(10)
O21 Cu2 N35 176.17(9)
O1 Cu2 N35 95.97(8)
N32 Cu2 O8 110.08(9)
O21 Cu2 O8 88.57(10)
O1 Cu2 O8 74.63(8)
N35 Cu2 O8 93.19(9)
C2 O1 Cu2 120.19(16)
C2 O1 Cu1 124.83(16)
Cu2 O1 Cu1 108.46(10)
O1 C2 C7 122.8(3)
O1 C2 C3 120.0(3)
C7 C2 C3 117.2(3)
O8 C3 C4 124.3(3)
O8 C3 C2 114.9(3)
C4 C3 C2 120.7(3)
C5 C4 C3 121.0(3)
C5 C4 H4 119.5
C3 C4 H4 119.5
C6 C5 C4 119.5(3)
C6 C5 H5 120.2
C4 C5 H5 120.2
C5 C6 C7 121.2(3)
C5 C6 H6 119.4
C7 C6 H6 119.4
C6 C7 C2 120.2(3)
C6 C7 C11 116.6(3)
C2 C7 C11 123.2(3)
C3 O8 C9 117.8(3)
C3 O8 Cu2 108.73(18)
C9 O8 Cu2 131.3(2)
C10B C9 O8 115.2(5)
O8 C9 C10A 110.2(4)
O8 C9 H9A 109.6
C10A C9 H9A 109.6
O8 C9 H9B 109.6
C10A C9 H9B 109.6
H9A C9 H9B 108.1
C9 C10A H10A 109.5
C9 C10A H10B 109.5
H10A C10A H10B 109.5
C9 C10A H10C 109.5
H10A C10A H10C 109.5
H10B C10A H10C 109.5
C9 C10B H10D 109.5
C9 C10B H10E 109.5
H10D C10B H10E 109.5
C9 C10B H10F 109.5
H10D C10B H10F 109.5
H10E C10B H10F 109.5
N12 C11 C7 126.4(3)
N12 C11 H11 116.8
C7 C11 H11 116.8
C11 N12 C13 119.7(2)
C11 N12 Cu1 127.0(2)
C13 N12 Cu1 113.2(2)
N12 C13 C14 107.6(2)
N12 C13 H13A 110.2
C14 C13 H13A 110.2
N12 C13 H13B 110.2
C14 C13 H13B 110.2
H13A C13 H13B 108.5
N15 C14 C13 108.8(2)
N15 C14 H14A 109.9
C13 C14 H14A 109.9
N15 C14 H14B 109.9
C13 C14 H14B 109.9
H14A C14 H14B 108.3
C20 N15 C16 107.2(2)
C20 N15 C14 112.3(2)
C16 N15 C14 110.9(2)
C20 N15 Cu1 110.72(17)
C16 N15 Cu1 112.94(17)
C14 N15 Cu1 102.93(18)
N15 C16 C17 113.3(2)
N15 C16 H16A 108.9
C17 C16 H16A 108.9
N15 C16 H16B 108.9
C17 C16 H16B 108.9
H16A C16 H16B 107.7
N18 C17 C16 109.8(3)
N18 C17 H17A 109.7
C16 C17 H17A 109.7
N18 C17 H17B 109.7
C16 C17 H17B 109.7
H17A C17 H17B 108.2
C19 N18 C17 112.2(2)
C19 N18 H18A 109.2
C17 N18 H18A 109.2
C19 N18 H18B 109.2
C17 N18 H18B 109.2
H18A N18 H18B 107.9
N18 C19 C20 109.8(2)
N18 C19 H19A 109.7
C20 C19 H19A 109.7
N18 C19 H19B 109.7
C20 C19 H19B 109.7
H19A C19 H19B 108.2
N15 C20 C19 113.7(2)
N15 C20 H20A 108.8
C19 C20 H20A 108.8
N15 C20 H20B 108.8
C19 C20 H20B 108.8
H20A C20 H20B 107.7
C22 O21 Cu2 124.8(2)
O21 C22 C27 124.0(3)
O21 C22 C23 118.1(3)
C27 C22 C23 117.9(3)
O28 C23 C24 126.3(4)
O28 C23 C22 113.1(3)
C24 C23 C22 120.5(4)
C23 C24 C25 120.6(4)
C23 C24 H24 119.7
C25 C24 H24 119.7
C26 C25 C24 120.5(4)
C26 C25 H25 119.8
C24 C25 H25 119.8
C25 C26 C27 121.1(4)
C25 C26 H26 119.4
C27 C26 H26 119.4
C22 C27 C26 119.4(4)
C22 C27 C31 122.0(3)
C26 C27 C31 118.6(3)
C23 O28 C29B 107.8(6)
C23 O28 C29A 124.4(5)
C30A C29A O28 112.0(7)
C30A C29A H29A 109.2
O28 C29A H29A 109.2
C30A C29A H29B 109.2
O28 C29A H29B 109.2
H29A C29A H29B 107.9
C29A C30A H30A 109.5
C29A C30A H30B 109.5
H30A C30A H30B 109.5
C29A C30A H30C 109.5
H30A C30A H30C 109.5
H30B C30A H30C 109.5
C30B C29B O28 100.7(9)
C30B C29B H29C 111.6
O28 C29B H29C 111.6
C30B C29B H29D 111.6
O28 C29B H29D 111.6
H29C C29B H29D 109.4
C29B C30B H30D 109.5
C29B C30B H30E 109.5
H30D C30B H30E 109.5
C29B C30B H30F 109.5
H30D C30B H30F 109.5
H30E C30B H30F 109.5
N32 C31 C27 125.1(3)
N32 C31 H31 117.4
C27 C31 H31 117.4
C31 N32 C33 120.8(3)
C31 N32 Cu2 126.5(2)
C33 N32 Cu2 112.6(2)
N32 C33 C34 107.1(3)
N32 C33 H33A 110.3
C34 C33 H33A 110.3
N32 C33 H33B 110.3
C34 C33 H33B 110.3
H33A C33 H33B 108.5
N35 C34 C33 109.3(2)
N35 C34 H34A 109.8
C33 C34 H34A 109.8
N35 C34 H34B 109.8
C33 C34 H34B 109.8
H34A C34 H34B 108.3
C36 N35 C40 107.2(2)
C36 N35 C34 111.7(2)
C40 N35 C34 110.9(2)
C36 N35 Cu2 111.67(18)
C40 N35 Cu2 111.74(17)
C34 N35 Cu2 103.83(18)
N35 C36 C37 114.4(3)
N35 C36 H36A 108.7
C37 C36 H36A 108.7
N35 C36 H36B 108.7
C37 C36 H36B 108.7
H36A C36 H36B 107.6
N38 C37 C36 110.9(3)
N38 C37 H37A 109.5
C36 C37 H37A 109.5
N38 C37 H37B 109.5
C36 C37 H37B 109.5
H37A C37 H37B 108.0
C37 N38 C39 112.4(3)
C37 N38 H38A 109.1
C39 N38 H38A 109.1
C37 N38 H38B 109.1
C39 N38 H38B 109.1
H38A N38 H38B 107.8
N38 C39 C40 110.5(3)
N38 C39 H39A 109.6
C40 C39 H39A 109.6
N38 C39 H39B 109.6
C40 C39 H39B 109.6
H39A C39 H39B 108.1
N35 C40 C39 113.8(2)
N35 C40 H40A 108.8
C39 C40 H40A 108.8
N35 C40 H40B 108.8
C39 C40 H40B 108.8
H40A C40 H40B 107.7
Cu1 O41 H41A 115(2)
Cu1 O41 H41B 116(3)
H41A O41 H41B 105(3)
Cu1 O42 H42A 141(5)
Cu1 O42 H42B 115(4)
H42A O42 H42B 104(6)
O103 Cl10 O102 110.2(2)
O103 Cl10 O104 109.18(18)
O102 Cl10 O104 109.7(2)
O103 Cl10 O101 108.90(15)
O102 Cl10 O101 109.04(16)
O104 Cl10 O101 109.73(17)
O204 Cl20 O201 112.35(18)
O204 Cl20 O202 111.4(2)
O201 Cl20 O202 108.22(17)
O204 Cl20 O203 108.79(17)
O201 Cl20 O203 109.34(17)
O202 Cl20 O203 106.6(2)
O303 Cl30 O302 110.2(10)
O303 Cl30 O301 107.3(5)
O302 Cl30 O301 114.7(8)
O303 Cl30 O304 117.6(9)
O302 Cl30 O304 99.9(5)
O301 Cl30 O304 107.4(3)
O308 Cl31 O305 108.4(8)
O308 Cl31 O307 121.4(9)
O305 Cl31 O307 111.9(3)
O308 Cl31 O306 107.8(10)
O305 Cl31 O306 106.5(7)
O307 Cl31 O306 99.6(5)
O404 Cl40 O401 115.7(6)
O404 Cl40 O402 110.7(4)
O401 Cl40 O402 113.6(5)
O404 Cl40 O403 106.0(6)
O401 Cl40 O403 109.4(4)
O402 Cl40 O403 99.9(4)
O407 Cl41 O406 114.9(18)
O407 Cl41 O408 96(2)
O406 Cl41 O408 104.4(10)
O407 Cl41 O405 110.2(8)
O406 Cl41 O405 117.0(9)
O408 Cl41 O405 112.5(11)
H10G O100 H10H 112(4)

loop_
_geom_bond_atom_site_label_1
_geom_bond_atom_site_label_2
_geom_bond_distance
Cu1 N12 1.928(2)
Cu1 O41 1.973(2)
Cu1 O1 1.990(2)
Cu1 N15 2.070(2)
Cu1 O42 2.233(3)
Cu2 N32 1.921(2)
Cu2 O21 1.927(2)
Cu2 O1 1.9875(18)
Cu2 N35 2.122(2)
Cu2 O8 2.378(2)
O1 C2 1.336(4)
C2 C7 1.415(4)
C2 C3 1.418(4)
C3 O8 1.368(4)
C3 C4 1.384(5)
C4 C5 1.384(5)
C4 H4 0.9500
C5 C6 1.363(5)
C5 H5 0.9500
C6 C7 1.403(5)
C6 H6 0.9500
C7 C11 1.444(4)
O8 C9 1.451(4)
C9 C10B 1.404(9)
C9 C10A 1.501(9)
C9 H9A 0.9900
C9 H9B 0.9900
C10A H10A 0.9800
C10A H10B 0.9800
C10A H10C 0.9800
C10B H10D 0.9800
C10B H10E 0.9800
C10B H10F 0.9800
C11 N12 1.264(4)
C11 H11 0.9500
N12 C13 1.464(4)
C13 C14 1.502(5)
C13 H13A 0.9900
C13 H13B 0.9900
C14 N15 1.501(3)
C14 H14A 0.9900
C14 H14B 0.9900
N15 C20 1.496(4)
N15 C16 1.498(4)
C16 C17 1.513(5)
C16 H16A 0.9900
C16 H16B 0.9900
C17 N18 1.497(4)
C17 H17A 0.9900
C17 H17B 0.9900
N18 C19 1.490(4)
N18 H18A 0.9900
N18 H18B 0.9900
C19 C20 1.513(4)
C19 H19A 0.9900
C19 H19B 0.9900
C20 H20A 0.9900
C20 H20B 0.9900
O21 C22 1.319(4)
C22 C27 1.403(5)
C22 C23 1.423(5)
C23 O28 1.359(5)
C23 C24 1.385(5)
C24 C25 1.384(7)
C24 H24 0.9500
C25 C26 1.342(6)
C25 H25 0.9500
C26 C27 1.429(4)
C26 H26 0.9500
C27 C31 1.436(5)
O28 C29B 1.495(11)
O28 C29A 1.533(11)
C29A C30A 1.519(16)
C29A H29A 0.9900
C29A H29B 0.9900
C30A H30A 0.9800
C30A H30B 0.9800
C30A H30C 0.9800
C29B C30B 1.481(17)
C29B H29C 0.9900
C29B H29D 0.9900
C30B H30D 0.9800
C30B H30E 0.9800
C30B H30F 0.9800
C31 N32 1.282(4)
C31 H31 0.9500
N32 C33 1.453(4)
C33 C34 1.517(5)
C33 H33A 0.9900
C33 H33B 0.9900
C34 N35 1.496(3)
C34 H34A 0.9900
C34 H34B 0.9900
N35 C36 1.489(4)
N35 C40 1.491(4)
C36 C37 1.524(4)
C36 H36A 0.9900
C36 H36B 0.9900
C37 N38 1.491(5)
C37 H37A 0.9900
C37 H37B 0.9900
N38 C39 1.491(4)
N38 H38A 0.9900
N38 H38B 0.9900
C39 C40 1.516(4)
C39 H39A 0.9900
C39 H39B 0.9900
C40 H40A 0.9900
C40 H40B 0.9900
O41 H41A 0.89(4)
O41 H41B 0.78(3)
O42 H42A 0.65(5)
O42 H42B 0.76(4)
Cl10 O103 1.411(3)
Cl10 O102 1.420(3)
Cl10 O104 1.432(3)
Cl10 O101 1.449(2)
Cl20 O204 1.416(3)
Cl20 O201 1.433(2)
Cl20 O202 1.436(3)
Cl20 O203 1.444(3)
Cl30 O303 1.254(8)
Cl30 O302 1.414(12)
Cl30 O301 1.422(3)
Cl30 O304 1.497(6)
Cl31 O308 1.287(12)
Cl31 O305 1.422(3)
Cl31 O307 1.467(6)
Cl31 O306 1.484(10)
Cl40 O404 1.348(6)
Cl40 O401 1.412(6)
Cl40 O402 1.462(6)
Cl40 O403 1.498(6)
Cl41 O407 1.179(19)
Cl41 O406 1.244(10)
Cl41 O408 1.362(12)
Cl41 O405 1.435(9)
O100 H10G 0.828(10)
O100 H10H 0.825(10)
